data_4340969
loop_
_publ_author_name
'Peterm\"uller, Benedikt'
'Petschnig, Lucas L.'
'Wurst, Klaus'
'Heymann, Gunter'
'Huppertz, Hubert'

_publ_section_title
;
 Synthesis and characterization of the new strontium borogermanate
 Sr(3-x/2)B(2-x)Ge(4+x)O&#x2081;&#x2084; (x = 0.32).
;
_journal_issue 18
_journal_name_full 'Inorganic chemistry'
_journal_page_first 9722
_journal_page_last 9728
_journal_paper_doi 10.1021/ic5012296
_journal_volume 53
_journal_year 2014
_chemical_formula_sum 'B1.68 Ge4.32 O14 Sr2.84'
_chemical_formula_weight 804.59
_chemical_name_common 'Strontium Borogermanate'
_chemical_name_systematic
; 
 ? 
;
_space_group_IT_number 150
_symmetry_cell_setting trigonal
_symmetry_space_group_name_Hall 'P 3 2"'
_symmetry_space_group_name_H-M 'P 3 2 1'
_atom_sites_solution_primary direct
_atom_sites_solution_secondary difmap
_audit_creation_method SHELXL-97
_cell_angle_alpha 90.00
_cell_angle_beta 90.00
_cell_angle_gamma 120.00
_cell_formula_units_Z 1
_cell_length_a 8.0070(11)
_cell_length_b 8.0070(11)
_cell_length_c 4.8880(10)
_cell_measurement_reflns_used 13730
_cell_measurement_temperature 293(2)
_cell_measurement_theta_max 75.5
_cell_measurement_theta_min 1
_cell_volume 271.39(8)
_computing_cell_refinement WinGX
_computing_data_collection COLLECT
_computing_data_reduction Denzo+Scalepack
_computing_structure_refinement 'SHELXL-97 (Sheldrick, 1997)'
_computing_structure_solution 'SHELXS-97 (Sheldrick, 1990)'
_diffrn_ambient_temperature 293(2)
_diffrn_detector_area_resol_mean 9.1
_diffrn_measured_fraction_theta_full 1.000
_diffrn_measured_fraction_theta_max 1.000
_diffrn_measurement_device_type 'Nonius Kappa CCD'
_diffrn_measurement_method 'psi-and-omega scans'
_diffrn_radiation_monochromator graphite
_diffrn_radiation_source 'fine-focus sealed tube'
_diffrn_radiation_type MoK\a
_diffrn_radiation_wavelength 0.71073
_diffrn_reflns_av_R_equivalents 0.0921
_diffrn_reflns_av_sigmaI/netI 0.0443
_diffrn_reflns_limit_h_max 13
_diffrn_reflns_limit_h_min -13
_diffrn_reflns_limit_k_max 13
_diffrn_reflns_limit_k_min -13
_diffrn_reflns_limit_l_max 8
_diffrn_reflns_limit_l_min -8
_diffrn_reflns_number 5291
_diffrn_reflns_theta_full 37.49
_diffrn_reflns_theta_max 37.49
_diffrn_reflns_theta_min 2.94
_diffrn_standards_decay_% 0
_diffrn_standards_number 0
_exptl_absorpt_coefficient_mu 25.732
_exptl_absorpt_correction_type none
_exptl_crystal_colour colourless
_exptl_crystal_density_diffrn 4.923
_exptl_crystal_density_method 'not measured'
_exptl_crystal_description prism
_exptl_crystal_F_000 367
_exptl_crystal_size_max 0.05
_exptl_crystal_size_mid 0.02
_exptl_crystal_size_min 0.01
_refine_diff_density_max 1.185
_refine_diff_density_min -1.216
_refine_diff_density_rms 0.262
_refine_ls_abs_structure_details 'Flack H D (1983), Acta Cryst. A39, 876-881'
_refine_ls_abs_structure_Flack 0.067(15)
_refine_ls_extinction_coef 0.015(2)
_refine_ls_extinction_expression Fc^*^=kFc[1+0.001xFc^2^\l^3^/sin(2\q)]^-1/4^
_refine_ls_extinction_method SHELXL
_refine_ls_goodness_of_fit_ref 1.099
_refine_ls_matrix_type full
_refine_ls_number_parameters 39
_refine_ls_number_reflns 961
_refine_ls_number_restraints 0
_refine_ls_restrained_S_all 1.099
_refine_ls_R_factor_all 0.0281
_refine_ls_R_factor_gt 0.0270
_refine_ls_shift/su_max 0.000
_refine_ls_shift/su_mean 0.000
_refine_ls_structure_factor_coef Fsqd
_refine_ls_weighting_details 'calc w=1/[\s^2^(Fo^2^)+(0.0155P)^2^+0.8629P] where P=(Fo^2^+2Fc^2^)/3'
_refine_ls_weighting_scheme calc
_refine_ls_wR_factor_gt 0.0666
_refine_ls_wR_factor_ref 0.0671
_reflns_number_gt 931
_reflns_number_total 961
_reflns_threshold_expression >2sigma(I)
_cod_data_source_file ic5012296_si_002.cif
_cod_data_source_block shelxl
_cod_depositor_comments 'Adding full bibliography for 4340969.cif.'
_cod_original_sg_symbol_H-M P321
_cod_database_code 4340969

loop_
_symmetry_equiv_pos_as_xyz
'x, y, z'
'-y, x-y, z'
'-x+y, -x, z'
'y, x, -z'
'x-y, -y, -z'
'-x, -x+y, -z'

loop_
_atom_site_label
_atom_site_type_symbol
_atom_site_fract_x
_atom_site_fract_y
_atom_site_fract_z
_atom_site_U_iso_or_equiv
_atom_site_adp_type
_atom_site_occupancy
_atom_site_symmetry_multiplicity
_atom_site_calc_flag
_atom_site_refinement_flags
Ge2 Ge 0.0000 0.0000 0.0000 0.00699(14) Uani 1 6 d S
Ge1 Ge 0.0000 -0.26123(6) -0.5000 0.00886(11) Uani 1 2 d S
Sr1 Sr 0.43266(6) 0.0000 0.0000 0.01073(10) Uani 0.95 2 d SP
Ge3 Ge -0.3333 -0.6667 -0.5156(5) 0.0089(6) Uani 0.160(5) 3 d SP
B1 B -0.3333 -0.6667 -0.5156(5) 0.0089(6) Uani 0.840(5) 3 d SP
O1 O -0.1776(4) -0.4758(4) -0.6557(5) 0.0135(4) Uani 1 1 d .
O2 O 0.1162(4) -0.1024(4) -0.7718(5) 0.0109(4) Uani 1 1 d .
O3 O -0.3333 -0.6667 -0.2287(10) 0.0159(8) Uani 1 3 d S

loop_
_atom_site_aniso_label
_atom_site_aniso_U_11
_atom_site_aniso_U_22
_atom_site_aniso_U_33
_atom_site_aniso_U_23
_atom_site_aniso_U_13
_atom_site_aniso_U_12
Ge2 0.00712(19) 0.00712(19) 0.0067(3) 0.000 0.000 0.00356(9)
Ge1 0.01121(19) 0.00898(15) 0.00714(17) 0.00065(7) 0.00129(13) 0.00561(9)
Sr1 0.00963(13) 0.01262(19) 0.01093(17) -0.00015(13) -0.00008(7) 0.00631(10)
Ge3 0.0082(8) 0.0082(8) 0.0104(10) 0.000 0.000 0.0041(4)
B1 0.0082(8) 0.0082(8) 0.0104(10) 0.000 0.000 0.0041(4)
O1 0.0150(9) 0.0114(9) 0.0121(9) -0.0025(7) -0.0017(8) 0.0050(8)
O2 0.0117(9) 0.0123(9) 0.0096(8) 0.0047(7) 0.0029(8) 0.0068(8)
O3 0.0145(11) 0.0145(11) 0.0189(19) 0.000 0.000 0.0072(5)

loop_
_atom_type_symbol
_atom_type_description
_atom_type_scat_dispersion_real
_atom_type_scat_dispersion_imag
_atom_type_scat_source
B B 0.0013 0.0007 'International Tables Vol C Tables 4.2.6.8 and 6.1.1.4'
O O 0.0106 0.0060 'International Tables Vol C Tables 4.2.6.8 and 6.1.1.4'
Ge Ge 0.1547 1.8001 'International Tables Vol C Tables 4.2.6.8 and 6.1.1.4'
Sr Sr -1.5307 3.2498 'International Tables Vol C Tables 4.2.6.8 and 6.1.1.4'

loop_
_geom_angle_atom_site_label_1
_geom_angle_atom_site_label_2
_geom_angle_atom_site_label_3
_geom_angle
_geom_angle_site_symmetry_1
_geom_angle_site_symmetry_3
O2 Ge2 O2 88.49(10) 4_554 6_554
O2 Ge2 O2 88.49(10) 4_554 5_554
O2 Ge2 O2 88.49(10) 6_554 5_554
O2 Ge2 O2 89.22(15) 4_554 2_556
O2 Ge2 O2 176.65(16) 6_554 2_556
O2 Ge2 O2 93.90(16) 5_554 2_556
O2 Ge2 O2 93.90(16) 4_554 3_556
O2 Ge2 O2 89.22(15) 6_554 3_556
O2 Ge2 O2 176.65(16) 5_554 3_556
O2 Ge2 O2 88.49(10) 2_556 3_556
O2 Ge2 O2 176.65(16) 4_554 1_556
O2 Ge2 O2 93.90(16) 6_554 1_556
O2 Ge2 O2 89.22(15) 5_554 1_556
O2 Ge2 O2 88.49(10) 2_556 1_556
O2 Ge2 O2 88.49(10) 3_556 1_556
O2 Ge2 Sr1 44.61(7) 4_554 2
O2 Ge2 Sr1 133.05(8) 6_554 2
O2 Ge2 Sr1 91.68(8) 5_554 2
O2 Ge2 Sr1 44.61(7) 2_556 2
O2 Ge2 Sr1 91.68(8) 3_556 2
O2 Ge2 Sr1 133.05(8) 1_556 2
O2 Ge2 Sr1 91.68(8) 4_554 3
O2 Ge2 Sr1 44.61(7) 6_554 3
O2 Ge2 Sr1 133.05(8) 5_554 3
O2 Ge2 Sr1 133.05(8) 2_556 3
O2 Ge2 Sr1 44.61(7) 3_556 3
O2 Ge2 Sr1 91.68(8) 1_556 3
Sr1 Ge2 Sr1 120.0 2 3
O2 Ge2 Sr1 133.05(8) 4_554 .
O2 Ge2 Sr1 91.68(8) 6_554 .
O2 Ge2 Sr1 44.61(7) 5_554 .
O2 Ge2 Sr1 91.68(8) 2_556 .
O2 Ge2 Sr1 133.05(8) 3_556 .
O2 Ge2 Sr1 44.61(7) 1_556 .
Sr1 Ge2 Sr1 120.0 2 .
Sr1 Ge2 Sr1 120.0 3 .
O2 Ge1 O2 125.16(16) . 6_554
O2 Ge1 O1 104.88(12) . .
O2 Ge1 O1 105.61(12) 6_554 .
O2 Ge1 O1 105.61(12) . 6_554
O2 Ge1 O1 104.88(12) 6_554 6_554
O1 Ge1 O1 110.35(18) . 6_554
O2 Ge1 Sr1 149.54(8) . 2_545
O2 Ge1 Sr1 77.89(8) 6_554 2_545
O1 Ge1 Sr1 84.29(9) . 2_545
O1 Ge1 Sr1 44.83(9) 6_554 2_545
O2 Ge1 Sr1 77.89(8) . 2_544
O2 Ge1 Sr1 149.54(8) 6_554 2_544
O1 Ge1 Sr1 44.83(9) . 2_544
O1 Ge1 Sr1 84.28(9) 6_554 2_544
Sr1 Ge1 Sr1 89.84(2) 2_545 2_544
O2 Sr1 O2 63.83(11) 5_554 1_556
O2 Sr1 O1 129.89(8) 5_554 3_656
O2 Sr1 O1 108.98(8) 1_556 3_656
O2 Sr1 O1 108.98(8) 5_554 4_654
O2 Sr1 O1 129.89(8) 1_556 4_654
O1 Sr1 O1 110.59(12) 3_656 4_654
O2 Sr1 O3 127.92(6) 5_554 4_655
O2 Sr1 O3 74.59(7) 1_556 4_655
O1 Sr1 O3 91.60(9) 3_656 4_655
O1 Sr1 O3 74.81(10) 4_654 4_655
O2 Sr1 O3 74.59(7) 5_554 1_665
O2 Sr1 O3 127.92(6) 1_556 1_665
O1 Sr1 O3 74.81(10) 3_656 1_665
O1 Sr1 O3 91.60(9) 4_654 1_665
O3 Sr1 O3 156.28(3) 4_655 1_665
O2 Sr1 O1 71.59(8) 5_554 6_554
O2 Sr1 O1 78.51(8) 1_556 6_554
O1 Sr1 O1 158.52(3) 3_656 6_554
O1 Sr1 O1 54.19(11) 4_654 6_554
O3 Sr1 O1 70.58(10) 4_655 6_554
O3 Sr1 O1 117.21(11) 1_665 6_554
O2 Sr1 O1 78.51(8) 5_554 2_556
O2 Sr1 O1 71.59(8) 1_556 2_556
O1 Sr1 O1 54.19(11) 3_656 2_556
O1 Sr1 O1 158.52(3) 4_654 2_556
O3 Sr1 O1 117.21(11) 4_655 2_556
O3 Sr1 O1 70.58(10) 1_665 2_556
O1 Sr1 O1 144.68(11) 6_554 2_556
O2 Sr1 B1 91.00(6) 5_554 4_654
O2 Sr1 B1 104.81(6) 1_556 4_654
O1 Sr1 B1 135.37(6) 3_656 4_654
O1 Sr1 B1 26.51(6) 4_654 4_654
O3 Sr1 B1 70.15(10) 4_655 4_654
O3 Sr1 B1 105.87(10) 1_665 4_654
O1 Sr1 B1 27.68(5) 6_554 4_654
O1 Sr1 B1 169.46(6) 2_556 4_654
O2 Sr1 Ge3 91.00(6) 5_554 4_654
O2 Sr1 Ge3 104.81(6) 1_556 4_654
O1 Sr1 Ge3 135.37(6) 3_656 4_654
O1 Sr1 Ge3 26.51(6) 4_654 4_654
O3 Sr1 Ge3 70.15(10) 4_655 4_654
O3 Sr1 Ge3 105.87(10) 1_665 4_654
O1 Sr1 Ge3 27.68(5) 6_554 4_654
O1 Sr1 Ge3 169.46(6) 2_556 4_654
B1 Sr1 Ge3 0.00(6) 4_654 4_654
O2 Sr1 Ge3 104.81(6) 5_554 1_666
O2 Sr1 Ge3 91.00(6) 1_556 1_666
O1 Sr1 Ge3 26.51(6) 3_656 1_666
O1 Sr1 Ge3 135.37(6) 4_654 1_666
O3 Sr1 Ge3 105.87(10) 4_655 1_666
O3 Sr1 Ge3 70.15(10) 1_665 1_666
O1 Sr1 Ge3 169.46(6) 6_554 1_666
O1 Sr1 Ge3 27.68(5) 2_556 1_666
B1 Sr1 Ge3 161.491(18) 4_654 1_666
Ge3 Sr1 Ge3 161.491(18) 4_654 1_666
O2 Sr1 B1 104.81(6) 5_554 1_666
O2 Sr1 B1 91.00(6) 1_556 1_666
O1 Sr1 B1 26.51(6) 3_656 1_666
O1 Sr1 B1 135.37(6) 4_654 1_666
O3 Sr1 B1 105.87(10) 4_655 1_666
O3 Sr1 B1 70.15(10) 1_665 1_666
O1 Sr1 B1 169.46(6) 6_554 1_666
O1 Sr1 B1 27.68(5) 2_556 1_666
B1 Sr1 B1 161.491(18) 4_654 1_666
Ge3 Sr1 B1 161.491(18) 4_654 1_666
Ge3 Sr1 B1 0.00(6) 1_666 1_666
O3 Ge3 O1 115.92(12) . 3_545
O3 Ge3 O1 115.92(12) . .
O1 Ge3 O1 102.32(14) 3_545 .
O3 Ge3 O1 115.92(12) . 2_445
O1 Ge3 O1 102.32(14) 3_545 2_445
O1 Ge3 O1 102.32(14) . 2_445
O3 Ge3 Sr1 134.93(3) . 1_444
O1 Ge3 Sr1 46.28(11) 3_545 1_444
O1 Ge3 Sr1 108.87(14) . 1_444
O1 Ge3 Sr1 56.06(11) 2_445 1_444
O3 Ge3 Sr1 134.93(3) . 3_554
O1 Ge3 Sr1 108.87(14) 3_545 3_554
O1 Ge3 Sr1 56.06(11) . 3_554
O1 Ge3 Sr1 46.28(11) 2_445 3_554
Sr1 Ge3 Sr1 75.63(5) 1_444 3_554
O3 Ge3 Sr1 134.93(3) . 2_544
O1 Ge3 Sr1 56.06(11) 3_545 2_544
O1 Ge3 Sr1 46.28(11) . 2_544
O1 Ge3 Sr1 108.87(14) 2_445 2_544
Sr1 Ge3 Sr1 75.63(5) 1_444 2_544
Sr1 Ge3 Sr1 75.63(5) 3_554 2_544
O3 Ge3 Sr1 43.28(3) . 2_545
O1 Ge3 Sr1 94.38(10) 3_545 2_545
O1 Ge3 Sr1 87.01(10) . 2_545
O1 Ge3 Sr1 158.49(13) 2_445 2_545
Sr1 Ge3 Sr1 139.185(6) 1_444 2_545
Sr1 Ge3 Sr1 139.185(6) 3_554 2_545
Sr1 Ge3 Sr1 91.648(14) 2_544 2_545
O3 Ge3 Sr1 43.28(3) . 3
O1 Ge3 Sr1 158.49(13) 3_545 3
O1 Ge3 Sr1 94.38(10) . 3
O1 Ge3 Sr1 87.01(10) 2_445 3
Sr1 Ge3 Sr1 139.185(6) 1_444 3
Sr1 Ge3 Sr1 91.648(14) 3_554 3
Sr1 Ge3 Sr1 139.185(6) 2_544 3
Sr1 Ge3 Sr1 72.85(4) 2_545 3
O3 Ge3 Sr1 43.28(3) . 1_445
O1 Ge3 Sr1 87.01(10) 3_545 1_445
O1 Ge3 Sr1 158.49(13) . 1_445
O1 Ge3 Sr1 94.38(10) 2_445 1_445
Sr1 Ge3 Sr1 91.648(14) 1_444 1_445
Sr1 Ge3 Sr1 139.185(6) 3_554 1_445
Sr1 Ge3 Sr1 139.185(6) 2_544 1_445
Sr1 Ge3 Sr1 72.85(4) 2_545 1_445
Sr1 Ge3 Sr1 72.85(4) 3 1_445
Ge3 O1 Ge1 128.50(17) . .
Ge3 O1 Sr1 107.21(14) . 2_544
Ge1 O1 Sr1 105.82(12) . 2_544
Ge3 O1 Sr1 96.26(13) . 3_554
Ge1 O1 Sr1 114.98(12) . 3_554
Sr1 O1 Sr1 100.71(8) 2_544 3_554
Ge1 O2 Ge2 124.54(14) . 1_554
Ge1 O2 Sr1 131.30(12) . 1_554
Ge2 O2 Sr1 103.48(10) 1_554 1_554
Ge3 O3 Sr1 115.22(10) . 2_545
Ge3 O3 Sr1 115.22(10) . 1_445
Sr1 O3 Sr1 103.16(12) 2_545 1_445
Ge3 O3 Sr1 115.22(10) . 3
Sr1 O3 Sr1 103.16(12) 2_545 3
Sr1 O3 Sr1 103.16(12) 1_445 3

loop_
_geom_bond_atom_site_label_1
_geom_bond_atom_site_label_2
_geom_bond_distance
_geom_bond_site_symmetry_2
Ge2 O2 1.883(2) 4_554
Ge2 O2 1.883(2) 6_554
Ge2 O2 1.883(2) 5_554
Ge2 O2 1.883(2) 2_556
Ge2 O2 1.883(2) 3_556
Ge2 O2 1.883(2) 1_556
Ge2 Sr1 3.4643(6) 2
Ge2 Sr1 3.4643(7) 3
Ge2 Sr1 3.4643(7) .
Ge1 O2 1.750(2) .
Ge1 O2 1.750(2) 6_554
Ge1 O1 1.763(2) .
Ge1 O1 1.763(2) 6_554
Ge1 Sr1 3.4613(6) 2_545
Ge1 Sr1 3.4613(6) 2_544
Sr1 O2 2.502(3) 5_554
Sr1 O2 2.502(3) 1_556
Sr1 O1 2.536(3) 3_656
Sr1 O1 2.536(3) 4_654
Sr1 O3 2.624(2) 4_655
Sr1 O3 2.624(2) 1_665
Sr1 O1 2.798(3) 6_554
Sr1 O1 2.798(3) 2_556
Sr1 B1 3.3525(18) 4_654
Sr1 Ge3 3.3525(18) 4_654
Sr1 Ge3 3.3525(18) 1_666
Sr1 B1 3.3525(18) 1_666
Ge3 O3 1.402(6) .
Ge3 O1 1.567(3) 3_545
Ge3 O1 1.567(3) .
Ge3 O1 1.567(3) 2_445
Ge3 Sr1 3.3526(18) 1_444
Ge3 Sr1 3.3526(18) 3_554
Ge3 Sr1 3.3526(18) 2_544
Ge3 Sr1 3.4620(18) 2_545
Ge3 Sr1 3.4620(18) 3
Ge3 Sr1 3.4620(18) 1_445
O1 Sr1 2.536(3) 2_544
O1 Sr1 2.798(3) 3_554
O2 Ge2 1.883(2) 1_554
O2 Sr1 2.502(3) 1_554
O3 Sr1 2.624(2) 2_545
O3 Sr1 2.624(2) 1_445
O3 Sr1 2.624(2) 3
